data_4341729
loop_
_publ_author_name
'Karmakar, Avishek'
'Manna, Biplab'
'Desai, Aamod V.'
'Joarder, Biplab'
'Ghosh, Sujit K.'

_publ_section_title
;
 Dynamic Metal-Organic Framework with Anion-Triggered Luminescence
 Modulation Behavior.
;
_journal_name_full 'Inorganic chemistry'
_journal_page_first 141118130516009
_journal_paper_doi 10.1021/ic501477u
_journal_year 2014
_chemical_formula_moiety 'C16 H22 N12 O8 Zn'
_chemical_formula_sum 'C16 H22 N12 O8 Zn'
_chemical_formula_weight 575.82
_chemical_name_systematic
;
 ?
;
_space_group_crystal_system monoclinic
_space_group_IT_number 15
_space_group_name_Hall '-C 2yc'
_space_group_name_H-M_alt 'C 1 2/c 1'
_symmetry_space_group_name_Hall '-C 2yc'
_symmetry_space_group_name_H-M 'C 1 2/c 1'
_atom_sites_solution_hydrogens geom
_audit_creation_method SHELXL-2013
_cell_angle_alpha 90.000(5)
_cell_angle_beta 131.079(5)
_cell_angle_gamma 90.000(5)
_cell_formula_units_Z 8
_cell_length_a 27.511(5)
_cell_length_b 23.284(5)
_cell_length_c 18.752(5)
_cell_measurement_temperature 200(2)
_cell_measurement_theta_max 18.11
_cell_measurement_theta_min 2.63
_cell_volume 9055(4)
_computing_cell_refinement 'Bruker SAINT'
_computing_data_collection 'Bruker APEX2'
_computing_data_reduction 'Bruker SAINT'
_computing_molecular_graphics 'Bruker SHELXTL'
_computing_publication_material 'Bruker SHELXTL'
_computing_structure_refinement 'SHELXL-97 (Sheldrick, 2008)'
_computing_structure_solution 'SHELXS-97 (Sheldrick, 2008)'
_diffrn_ambient_temperature 200(2)
_diffrn_measured_fraction_theta_full 0.405
_diffrn_measured_fraction_theta_max 0.999
_diffrn_measurement_device_type 'BrukerAPEX-II CCD'
_diffrn_measurement_method '\f and \w scans'
_diffrn_radiation_type MoK\a
_diffrn_radiation_wavelength 0.71069
_diffrn_reflns_av_R_equivalents 0.0582
_diffrn_reflns_av_unetI/netI 0.0480
_diffrn_reflns_Laue_measured_fraction_full 0.405
_diffrn_reflns_Laue_measured_fraction_max 0.999
_diffrn_reflns_limit_h_max 24
_diffrn_reflns_limit_h_min -24
_diffrn_reflns_limit_k_max 20
_diffrn_reflns_limit_k_min -20
_diffrn_reflns_limit_l_max 16
_diffrn_reflns_limit_l_min -16
_diffrn_reflns_number 16616
_diffrn_reflns_point_group_measured_fraction_full 0.405
_diffrn_reflns_point_group_measured_fraction_max 0.999
_diffrn_reflns_theta_full 25.240
_diffrn_reflns_theta_max 18.393
_diffrn_reflns_theta_min 1.395
_diffrn_source 'fine-focus sealed tube'
_exptl_absorpt_coefficient_mu 0.579
_exptl_absorpt_correction_T_max 0.9444
_exptl_absorpt_correction_T_min 0.9338
_exptl_absorpt_correction_type multi-scan
_exptl_absorpt_process_details 'multi-scan absorption correction'
_exptl_crystal_colour Colourless
_exptl_crystal_density_diffrn 0.845
_exptl_crystal_description Rod
_exptl_crystal_F_000 2368
_exptl_crystal_size_max 0.120
_exptl_crystal_size_mid 0.110
_exptl_crystal_size_min 0.100
_platon_squeeze_details
;
The SQUEEZE routine of the program PLATON was used

in order to eliminate the contribution of disordered solvents molecules,

thereby a final model based only on the ordered part of the crystal structure

was obtained.



The SQUEEZE routine suggested that

a total potential solvent area volume of 5131.6Ang^3^[56.67% of cell volume],

and a void electron population of 1801 per cell.



Refinement after the SQUEEZE routine gave significantly improved R values.

[R values before SQUEEZE]

R1 = 0.2647, wR2 = 0.6100 for >2sigma(I) data

R1 = 0.3016, wR2 = 0.6427, GooF = S = 3.247 for all data

( 3320 data and 0 restraint / 334 parameters)

;
_refine_diff_density_max 0.502
_refine_diff_density_min -0.410
_refine_diff_density_rms 0.080
_refine_ls_extinction_method none
_refine_ls_goodness_of_fit_ref 1.095
_refine_ls_hydrogen_treatment constr
_refine_ls_matrix_type full
_refine_ls_number_parameters 334
_refine_ls_number_reflns 3320
_refine_ls_number_restraints 12
_refine_ls_restrained_S_all 1.098
_refine_ls_R_factor_all 0.0801
_refine_ls_R_factor_gt 0.0645
_refine_ls_shift/su_max 0.001
_refine_ls_shift/su_mean 0.000
_refine_ls_structure_factor_coef Fsqd
_refine_ls_weighting_details 'w=1/[\s^2^(Fo^2^)+(0.1139P)^2^+10.7952P] where P=(Fo^2^+2Fc^2^)/3'
_refine_ls_weighting_scheme calc
_refine_ls_wR_factor_gt 0.1771
_refine_ls_wR_factor_ref 0.1859
_reflns_Friedel_coverage 0.000
_reflns_number_gt 2485
_reflns_number_total 3320
_reflns_threshold_expression 'I > 2\s(I)'
_cod_data_source_file ic501477u_si_002.cif
_cod_data_source_block Compound1NO3
_cod_depositor_comments
;
The following automatic conversions were performed:
'__computing_data_collection' tag replaced with
'_computing_data_collection'.

Automatic conversion script
Id: cif_correct_tags 1440 2010-10-19 06:21:57Z saulius 
;
_cod_database_code 4341729
_shelx_space_group_comment
;
The symmetry employed for this shelxl refinement is uniquely defined
by the following loop, which should always be used as a source of
symmetry information in preference to the above space-group names.
They are only intended as comments.
;
_shelxl_version_number 2013-3

loop_
_space_group_symop_operation_xyz
'x, y, z'
'-x, y, -z+1/2'
'x+1/2, y+1/2, z'
'-x+1/2, y+1/2, -z+1/2'
'-x, -y, -z'
'x, -y, z-1/2'
'-x+1/2, -y+1/2, -z'
'x+1/2, -y+1/2, z-1/2'

loop_
_atom_site_label
_atom_site_type_symbol
_atom_site_fract_x
_atom_site_fract_y
_atom_site_fract_z
_atom_site_U_iso_or_equiv
_atom_site_adp_type
_atom_site_occupancy
_atom_site_site_symmetry_order
_atom_site_calc_flag
_atom_site_refinement_flags_posn
_atom_site_refinement_flags_adp
Zn1 Zn 0.68492(4) 0.13489(4) 0.51192(6) 0.0499(5) Uani 1 1 d . .
C1 C 0.8219(5) 0.1014(4) 0.6683(7) 0.098(4) Uani 1 1 d . .
H1 H 0.8017 0.0658 0.6517 0.118 Uiso 1 1 calc R U
C2 C 0.8863(5) 0.1028(4) 0.7377(8) 0.091(3) Uani 1 1 d . .
H2 H 0.9097 0.0694 0.7681 0.109 Uiso 1 1 calc R U
C3 C 0.9158(4) 0.1538(4) 0.7619(5) 0.052(2) Uani 1 1 d . .
C4 C 0.8805(4) 0.2011(3) 0.7211(7) 0.078(3) Uani 1 1 d . .
H4 H 0.8999 0.2371 0.7412 0.093 Uiso 1 1 calc R U
C5 C 0.8141(4) 0.1961(4) 0.6479(6) 0.052(2) Uani 1 1 d . .
H5 H 0.7899 0.2292 0.6170 0.063 Uiso 1 1 calc R U
C6 C 0.9928(4) 0.1610(5) 0.8441(6) 0.073(3) Uani 1 1 d . .
C7 C 1.0292(4) 0.1063(4) 0.8934(7) 0.110(4) Uani 1 1 d . .
H7A H 1.0743 0.1147 0.9417 0.165 Uiso 1 1 calc R U
H7B H 1.0229 0.0802 0.8483 0.165 Uiso 1 1 calc R U
H7C H 1.0136 0.0891 0.9216 0.165 Uiso 1 1 calc R U
C8 C 1.1031(5) 0.2695(4) 0.9274(6) 0.047(2) Uani 1 1 d . .
C9 C 0.6428(4) 0.0825(4) 0.6126(6) 0.058(2) Uani 1 1 d . .
H9 H 0.6253 0.0543 0.5664 0.070 Uiso 1 1 calc R U
C10 C 0.6422(3) 0.0751(4) 0.6853(8) 0.055(2) Uani 1 1 d . .
H10 H 0.6268 0.0406 0.6887 0.066 Uiso 1 1 calc R U
C11 C 0.6625(4) 0.1146(5) 0.7499(7) 0.063(3) Uani 1 1 d . .
C12 C 0.6862(4) 0.1665(4) 0.7439(8) 0.078(3) Uani 1 1 d . .
H12 H 0.6998 0.1965 0.7862 0.093 Uiso 1 1 calc R U
C13 C 0.6881(4) 0.1708(4) 0.6715(7) 0.059(2) Uani 1 1 d . .
H13 H 0.7042 0.2045 0.6673 0.071 Uiso 1 1 calc R U
C14 C 0.6682(4) 0.0986(5) 0.8328(7) 0.074(3) Uani 1 1 d . .
C15 C 0.6709(6) 0.1508(4) 0.8896(10) 0.146(6) Uani 1 1 d . .
H15A H 0.6751 0.1364 0.9414 0.219 Uiso 1 1 calc R U
H15B H 0.6320 0.1729 0.8482 0.219 Uiso 1 1 calc R U
H15C H 0.7073 0.1746 0.9136 0.219 Uiso 1 1 calc R U
C16 C 0.6854(3) -0.0273(4) 0.9489(7) 0.044(2) Uani 1 1 d . U
N1 N 0.7849(3) 0.1473(3) 0.6215(4) 0.0441(17) Uani 1 1 d . .
N2 N 1.0126(3) 0.2117(3) 0.8483(4) 0.0452(18) Uani 1 1 d . .
N3 N 1.0796(3) 0.2163(3) 0.9158(5) 0.061(2) Uani 1 1 d . .
H3 H 1.1041 0.1873 0.9478 0.073 Uiso 1 1 calc R U
N4 N 1.0581(3) 0.3112(3) 0.8721(5) 0.0608(19) Uani 1 1 d . .
H4A H 1.0180 0.3030 0.8282 0.073 Uiso 1 1 calc R U
N5 N 1.0792(3) 0.3652(3) 0.8889(4) 0.0446(16) Uani 1 1 d . .
H5A H 1.0572 0.3886 0.9029 0.054 Uiso 1 1 calc R U
H5B H 1.0706 0.3811 0.8337 0.054 Uiso 1 1 calc R U
N6 N 0.6684(3) 0.1300(3) 0.6081(5) 0.0506(18) Uani 1 1 d . U
N7 N 0.6696(3) 0.0488(4) 0.8468(5) 0.061(2) Uani 1 1 d . .
N8 N 0.6751(3) 0.0295(3) 0.9238(5) 0.067(2) Uani 1 1 d . .
H8 H 0.6719 0.0539 0.9550 0.080 Uiso 1 1 calc R U
N9 N 0.6885(2) -0.0591(3) 0.8914(4) 0.0448(17) Uani 1 1 d . .
H9A H 0.6862 -0.0440 0.8475 0.054 Uiso 1 1 calc R U
N10 N 0.6956(3) -0.1186(3) 0.9088(4) 0.0525(18) Uani 1 1 d . .
H10A H 0.7378 -0.1310 0.9332 0.063 Uiso 1 1 calc R U
H10B H 0.6630 -0.1394 0.8507 0.063 Uiso 1 1 calc R U
N11 N 0.7007(5) 0.3325(4) 0.6226(8) 0.089(3) Uani 1 1 d . .
N12 N 0.9381(4) 0.4025(4) 0.8350(6) 0.068(2) Uani 1 1 d . .
O1 O 1.1625(3) 0.2791(2) 0.9853(4) 0.0522(15) Uani 1 1 d . .
O2 O 0.6885(2) -0.0452(2) 1.0127(4) 0.0618(17) Uani 1 1 d . .
O3 O 0.7593(4) 0.3132(3) 0.6901(5) 0.107(2) Uani 1 1 d . .
O4 O 0.6848(2) 0.3561(2) 0.5503(4) 0.0581(16) Uani 1 1 d . .
O5 O 0.6617(4) 0.3256(4) 0.6346(5) 0.126(3) Uani 1 1 d . .
O6 O 0.9336(2) 0.3634(2) 0.7823(4) 0.0617(16) Uani 1 1 d . .
O7 O 0.9922(3) 0.4141(2) 0.9129(4) 0.0739(18) Uani 1 1 d . .
O8 O 0.8902(3) 0.4280(3) 0.8114(4) 0.0748(19) Uani 1 1 d . .

loop_
_atom_site_aniso_label
_atom_site_aniso_U_11
_atom_site_aniso_U_22
_atom_site_aniso_U_33
_atom_site_aniso_U_23
_atom_site_aniso_U_13
_atom_site_aniso_U_12
Zn1 0.0297(7) 0.0505(7) 0.0703(8) -0.0082(5) 0.0331(6) -0.0073(4)
C1 0.035(7) 0.029(6) 0.126(8) -0.001(6) 0.008(6) -0.005(6)
C2 0.060(8) 0.019(6) 0.147(10) 0.004(6) 0.048(8) -0.006(5)
C3 0.031(6) 0.065(7) 0.062(6) 0.001(6) 0.030(5) -0.001(6)
C4 0.031(7) 0.020(5) 0.132(8) 0.029(6) 0.032(6) 0.007(5)
C5 0.027(6) 0.031(6) 0.075(6) 0.014(5) 0.024(5) 0.007(5)
C6 0.040(7) 0.103(9) 0.074(7) 0.042(6) 0.037(6) 0.047(7)
C7 0.056(6) 0.056(6) 0.172(10) 0.048(7) 0.055(7) -0.007(6)
C8 0.056(8) 0.028(6) 0.072(6) 0.017(5) 0.049(6) 0.017(6)
C9 0.032(5) 0.059(7) 0.067(7) 0.002(5) 0.026(5) 0.015(5)
C10 0.038(5) 0.068(7) 0.087(7) 0.027(7) 0.053(5) 0.011(5)
C11 0.084(7) 0.068(8) 0.079(7) -0.010(7) 0.071(6) 0.014(6)
C12 0.105(8) 0.025(6) 0.150(10) 0.002(6) 0.104(8) 0.007(5)
C13 0.089(7) 0.041(6) 0.088(7) -0.005(6) 0.076(6) -0.019(5)
C14 0.100(8) 0.047(7) 0.120(9) 0.015(7) 0.093(7) 0.012(6)
C15 0.301(16) 0.036(6) 0.329(17) 0.006(8) 0.306(16) 0.016(7)
C16 0.039(5) 0.038(6) 0.068(5) -0.013(5) 0.040(4) 0.009(4)
N1 0.035(4) 0.040(4) 0.068(5) -0.011(4) 0.038(4) 0.004(5)
N2 0.039(6) 0.034(5) 0.074(5) 0.016(4) 0.042(5) 0.011(4)
N3 0.022(5) 0.050(6) 0.108(6) 0.028(4) 0.041(5) 0.017(4)
N4 0.029(4) 0.051(5) 0.086(5) 0.008(5) 0.030(4) -0.012(5)
N5 0.033(4) 0.042(5) 0.065(4) -0.002(3) 0.035(4) -0.005(3)
N6 0.040(4) 0.034(4) 0.092(5) -0.002(4) 0.049(4) -0.013(3)
N7 0.057(5) 0.059(6) 0.097(6) 0.021(5) 0.063(4) 0.004(4)
N8 0.080(5) 0.058(6) 0.109(6) 0.004(5) 0.082(5) 0.010(4)
N9 0.035(4) 0.040(5) 0.070(5) 0.020(4) 0.039(4) 0.007(3)
N10 0.026(4) 0.056(5) 0.073(5) 0.000(4) 0.032(4) 0.001(3)
N11 0.066(7) 0.108(7) 0.123(9) -0.035(7) 0.075(8) -0.042(6)
N12 0.019(5) 0.101(7) 0.066(6) 0.005(5) 0.020(5) 0.003(5)
O1 0.017(3) 0.072(4) 0.064(4) 0.014(3) 0.025(3) 0.011(3)
O2 0.068(4) 0.070(4) 0.078(4) 0.016(3) 0.061(4) 0.015(3)
O3 0.065(5) 0.128(6) 0.107(6) 0.008(5) 0.048(5) -0.003(4)
O4 0.045(4) 0.075(4) 0.074(4) -0.002(3) 0.047(4) -0.013(3)
O5 0.099(6) 0.185(8) 0.144(7) 0.042(5) 0.102(6) -0.003(5)
O6 0.039(4) 0.064(4) 0.066(4) -0.012(3) 0.028(3) 0.005(3)
O7 0.028(4) 0.088(5) 0.072(4) -0.022(3) 0.018(4) 0.005(3)
O8 0.020(4) 0.102(5) 0.079(4) -0.017(3) 0.023(3) 0.010(3)

loop_
_atom_type_symbol
_atom_type_description
_atom_type_scat_dispersion_real
_atom_type_scat_dispersion_imag
_atom_type_scat_source
C C 0.0033 0.0016 'International Tables Vol C Tables 4.2.6.8 and 6.1.1.4'
H H 0.0000 0.0000 'International Tables Vol C Tables 4.2.6.8 and 6.1.1.4'
N N 0.0061 0.0033 'International Tables Vol C Tables 4.2.6.8 and 6.1.1.4'
O O 0.0106 0.0060 'International Tables Vol C Tables 4.2.6.8 and 6.1.1.4'
Zn Zn 0.2839 1.4301 'International Tables Vol C Tables 4.2.6.8 and 6.1.1.4'

loop_
_geom_angle_atom_site_label_1
_geom_angle_atom_site_label_2
_geom_angle_atom_site_label_3
_geom_angle
_geom_angle_site_symmetry_1
_geom_angle_site_symmetry_3
O1 Zn1 O2 168.3(2) 8_455 6
O1 Zn1 N1 95.4(3) 8_455 .
O2 Zn1 N1 96.0(3) 6 .
O1 Zn1 N6 93.5(2) 8_455 .
O2 Zn1 N6 88.6(3) 6 .
N1 Zn1 N6 92.8(2) . .
O1 Zn1 N10 98.5(2) 8_455 6
O2 Zn1 N10 78.3(2) 6 6
N1 Zn1 N10 92.2(2) . 6
N6 Zn1 N10 166.5(3) . 6
O1 Zn1 N5 76.7(2) 8_455 8_455
O2 Zn1 N5 91.7(2) 6 8_455
N1 Zn1 N5 171.5(3) . 8_455
N6 Zn1 N5 91.0(2) . 8_455
N10 Zn1 N5 85.8(2) 6 8_455
N1 C1 C2 124.7(8) . .
N1 C1 H1 117.7 . .
C2 C1 H1 117.7 . .
C3 C2 C1 118.1(8) . .
C3 C2 H2 120.9 . .
C1 C2 H2 120.9 . .
C4 C3 C2 119.2(7) . .
C4 C3 C6 118.0(9) . .
C2 C3 C6 122.6(9) . .
C3 C4 C5 119.2(7) . .
C3 C4 H4 120.4 . .
C5 C4 H4 120.4 . .
N1 C5 C4 122.4(7) . .
N1 C5 H5 118.8 . .
C4 C5 H5 118.8 . .
N2 C6 C7 131.1(8) . .
N2 C6 C3 113.1(7) . .
C7 C6 C3 115.2(9) . .
C6 C7 H7A 109.5 . .
C6 C7 H7B 109.5 . .
H7A C7 H7B 109.5 . .
C6 C7 H7C 109.5 . .
H7A C7 H7C 109.5 . .
H7B C7 H7C 109.5 . .
O1 C8 N3 121.3(7) . .
O1 C8 N4 123.0(8) . .
N3 C8 N4 115.7(8) . .
N6 C9 C10 120.7(8) . .
N6 C9 H9 119.7 . .
C10 C9 H9 119.7 . .
C11 C10 C9 123.0(8) . .
C11 C10 H10 118.5 . .
C9 C10 H10 118.5 . .
C10 C11 C12 117.7(8) . .
C10 C11 C14 118.1(10) . .
C12 C11 C14 123.6(10) . .
C13 C12 C11 116.8(8) . .
C13 C12 H12 121.6 . .
C11 C12 H12 121.6 . .
N6 C13 C12 124.4(7) . .
N6 C13 H13 117.8 . .
C12 C13 H13 117.8 . .
N7 C14 C11 115.9(9) . .
N7 C14 C15 128.5(10) . .
C11 C14 C15 115.6(9) . .
C14 C15 H15A 109.5 . .
C14 C15 H15B 109.5 . .
H15A C15 H15B 109.5 . .
C14 C15 H15C 109.5 . .
H15A C15 H15C 109.5 . .
H15B C15 H15C 109.5 . .
O2 C16 N9 126.5(8) . .
O2 C16 N8 122.3(8) . .
N9 C16 N8 111.2(9) . .
C5 N1 C1 116.1(6) . .
C5 N1 Zn1 125.5(6) . .
C1 N1 Zn1 118.4(6) . .
C6 N2 N3 112.5(6) . .
C8 N3 N2 115.2(6) . .
C8 N3 H3 122.4 . .
N2 N3 H3 122.4 . .
N5 N4 C8 117.1(7) . .
N5 N4 H4A 121.4 . .
C8 N4 H4A 121.4 . .
N4 N5 Zn1 108.2(4) . 8_556
N4 N5 H5A 110.1 . .
Zn1 N5 H5A 110.1 8_556 .
N4 N5 H5B 110.1 . .
Zn1 N5 H5B 110.1 8_556 .
H5A N5 H5B 108.4 . .
C13 N6 C9 117.2(7) . .
C13 N6 Zn1 122.0(6) . .
C9 N6 Zn1 120.6(7) . .
C14 N7 N8 120.0(8) . .
C16 N8 N7 120.9(7) . .
C16 N8 H8 119.6 . .
N7 N8 H8 119.6 . .
C16 N9 N10 115.3(7) . .
C16 N9 H9A 122.4 . .
N10 N9 H9A 122.4 . .
N9 N10 Zn1 107.3(4) . 6_556
N9 N10 H10A 110.3 . .
Zn1 N10 H10A 110.3 6_556 .
N9 N10 H10B 110.3 . .
Zn1 N10 H10B 110.3 6_556 .
H10A N10 H10B 108.5 . .
O5 N11 O4 121.9(10) . .
O5 N11 O3 116.3(11) . .
O4 N11 O3 121.9(8) . .
O8 N12 O7 119.1(9) . .
O8 N12 O6 121.6(7) . .
O7 N12 O6 119.3(7) . .
C8 O1 Zn1 113.4(5) . 8_556
C16 O2 Zn1 111.3(6) . 6_556

loop_
_geom_bond_atom_site_label_1
_geom_bond_atom_site_label_2
_geom_bond_distance
_geom_bond_site_symmetry_2
Zn1 O1 2.058(5) 8_455
Zn1 O2 2.091(6) 6
Zn1 N1 2.107(6) .
Zn1 N6 2.134(7) .
Zn1 N10 2.173(6) 6
Zn1 N5 2.227(5) 8_455
C1 N1 1.333(9) .
C1 C2 1.343(11) .
C1 H1 0.9300 .
C2 C3 1.338(10) .
C2 H2 0.9300 .
C3 C4 1.329(10) .
C3 C6 1.612(11) .
C4 C5 1.393(10) .
C4 H4 0.9300 .
C5 N1 1.289(8) .
C5 H5 0.9300 .
C6 N2 1.281(10) .
C6 C7 1.503(12) .
C7 H7A 0.9600 .
C7 H7B 0.9600 .
C7 H7C 0.9600 .
C8 O1 1.252(9) .
C8 N3 1.347(9) .
C8 N4 1.365(9) .
C9 N6 1.342(9) .
C9 C10 1.385(11) .
C9 H9 0.9300 .
C10 C11 1.318(11) .
C10 H10 0.9300 .
C11 C12 1.412(11) .
C11 C14 1.504(12) .
C12 C13 1.398(11) .
C12 H12 0.9300 .
C13 N6 1.328(9) .
C13 H13 0.9300 .
C14 N7 1.184(9) .
C14 C15 1.584(13) .
C15 H15A 0.9600 .
C15 H15B 0.9600 .
C15 H15C 0.9600 .
C16 O2 1.215(9) .
C16 N9 1.355(9) .
C16 N8 1.371(10) .
N2 N3 1.393(8) .
N3 H3 0.8600 .
N4 N5 1.333(7) .
N4 H4A 0.8600 .
N5 Zn1 2.227(5) 8_556
N5 H5A 0.9700 .
N5 H5B 0.9700 .
N7 N8 1.422(9) .
N8 H8 0.8600 .
N9 N10 1.407(7) .
N9 H9A 0.8600 .
N10 Zn1 2.173(6) 6_556
N10 H10A 0.9700 .
N10 H10B 0.9700 .
N11 O5 1.242(9) .
N11 O4 1.246(10) .
N11 O3 1.312(10) .
N12 O8 1.231(8) .
N12 O7 1.252(8) .
N12 O6 1.288(8) .
O1 Zn1 2.058(5) 8_556
O2 Zn1 2.091(6) 6_556

loop_
_platon_squeeze_void_nr
_platon_squeeze_void_average_x
_platon_squeeze_void_average_y
_platon_squeeze_void_average_z
_platon_squeeze_void_volume
_platon_squeeze_void_count_electrons
_platon_squeeze_void_content
1 -0.097 0.295 0.001 5134 1801 ' '
